data_4120227
loop_
_publ_author_name
'Shu-Yan Yu'
'Hao Zhang'
'Yang Gao'
'Lei Mo'
'Shaozhong Wang'
'Zhu-Jun Yao'

_publ_section_title
;
 Asymmetric Cascade Annulation Based on Enantioselective Oxa-Diels-Alder
 Cycloaddition of in Situ Generated Isochromenyliums by Cooperative Binary
 Catalysis of Pd(OAc)2 and (S)-Trip
;
_journal_name_full 'Journal of the American Chemical Society'
_journal_page_first 11402
_journal_page_last 11407
_journal_paper_doi 10.1021/ja405764p
_journal_volume 135
_journal_year 2013
_chemical_absolute_configuration ad
_chemical_formula_moiety 'C31 H32 O4'
_chemical_formula_sum 'C31 H32 O4'
_chemical_formula_weight 468.57
_chemical_name_systematic
; 
 ? 
;
_space_group_IT_number 19
_symmetry_cell_setting orthorhombic
_symmetry_space_group_name_Hall 'P 2ac 2ab'
_symmetry_space_group_name_H-M 'P 21 21 21'
_atom_sites_solution_hydrogens geom
_atom_sites_solution_primary direct
_atom_sites_solution_secondary difmap
_audit_creation_method SHELXL-97
_cell_angle_alpha 90.00
_cell_angle_beta 90.00
_cell_angle_gamma 90.00
_cell_formula_units_Z 4
_cell_length_a 7.4734(15)
_cell_length_b 12.225(2)
_cell_length_c 27.512(6)
_cell_measurement_reflns_used 9377
_cell_measurement_temperature 296(2)
_cell_measurement_theta_max 67.16
_cell_measurement_theta_min 3.21
_cell_volume 2513.6(9)
_computing_cell_refinement 'Bruker SAINT'
_computing_data_collection 'Bruker APEX2'
_computing_data_reduction 'Bruker SAINT'
_computing_molecular_graphics 'Bruker SHELXTL'
_computing_publication_material 'Bruker SHELXTL'
_computing_structure_refinement 'SHELXL-97 (Sheldrick, 2008)'
_computing_structure_solution 'SHELXS-97 (Sheldrick, 2008)'
_diffrn_ambient_temperature 296(2)
_diffrn_measured_fraction_theta_full 0.985
_diffrn_measured_fraction_theta_max 0.986
_diffrn_measurement_device_type 'Bruker APEX-II CCD'
_diffrn_measurement_method '\f and \w scans'
_diffrn_radiation_monochromator graphite
_diffrn_radiation_source 'fine-focus sealed tube'
_diffrn_radiation_type CuK\a
_diffrn_radiation_wavelength 1.54178
_diffrn_reflns_av_R_equivalents 0.0179
_diffrn_reflns_av_sigmaI/netI 0.0208
_diffrn_reflns_limit_h_max 8
_diffrn_reflns_limit_h_min -8
_diffrn_reflns_limit_k_max 12
_diffrn_reflns_limit_k_min -14
_diffrn_reflns_limit_l_max 32
_diffrn_reflns_limit_l_min -32
_diffrn_reflns_number 11941
_diffrn_reflns_theta_full 67.40
_diffrn_reflns_theta_max 67.40
_diffrn_reflns_theta_min 3.21
_diffrn_standards_number 0
_exptl_absorpt_coefficient_mu 0.640
_exptl_absorpt_correction_T_max 0.7529
_exptl_absorpt_correction_T_min 0.6495
_exptl_absorpt_correction_type multi-scan
_exptl_absorpt_process_details SADABS
_exptl_crystal_colour colorless
_exptl_crystal_density_diffrn 1.238
_exptl_crystal_description block
_exptl_crystal_F_000 1000
_exptl_crystal_size_max 0.20
_exptl_crystal_size_mid 0.15
_exptl_crystal_size_min 0.12
_refine_diff_density_max 0.389
_refine_diff_density_min -0.222
_refine_diff_density_rms 0.049
_refine_ls_abs_structure_details 'Flack H D (1983), Acta Cryst. A39, 876-881'
_refine_ls_abs_structure_Flack 0.1(2)
_refine_ls_extinction_method none
_refine_ls_goodness_of_fit_ref 1.058
_refine_ls_hydrogen_treatment constr
_refine_ls_matrix_type full
_refine_ls_number_parameters 316
_refine_ls_number_reflns 4385
_refine_ls_number_restraints 0
_refine_ls_restrained_S_all 1.058
_refine_ls_R_factor_all 0.0406
_refine_ls_R_factor_gt 0.0402
_refine_ls_shift/su_max 0.001
_refine_ls_shift/su_mean 0.000
_refine_ls_structure_factor_coef Fsqd
_refine_ls_weighting_details 'calc w=1/[\s^2^(Fo^2^)+(0.0779P)^2^+0.2396P] where P=(Fo^2^+2Fc^2^)/3'
_refine_ls_weighting_scheme calc
_refine_ls_wR_factor_gt 0.1115
_refine_ls_wR_factor_ref 0.1121
_reflns_number_gt 4310
_reflns_number_total 4385
_reflns_threshold_expression >2sigma(I)
_cod_data_source_file ja405764p_si_002.cif
_cod_data_source_block 128
_cod_database_code 4120227

loop_
_symmetry_equiv_pos_as_xyz
'x, y, z'
'-x+1/2, -y, z+1/2'
'-x, y+1/2, -z+1/2'
'x+1/2, -y+1/2, -z'

loop_
_atom_site_label
_atom_site_type_symbol
_atom_site_fract_x
_atom_site_fract_y
_atom_site_fract_z
_atom_site_U_iso_or_equiv
_atom_site_adp_type
_atom_site_occupancy
_atom_site_symmetry_multiplicity
_atom_site_calc_flag
_atom_site_refinement_flags
O1 O 0.53685(18) 0.25901(11) 0.89926(4) 0.0597(3) Uani 1 1 d .
O2 O 1.18664(16) 0.11061(11) 0.83265(6) 0.0621(3) Uani 1 1 d .
O3 O 0.5290(2) -0.15451(12) 0.90357(6) 0.0766(5) Uani 1 1 d .
O4 O 0.8290(3) -0.18256(11) 0.94917(6) 0.0824(5) Uani 1 1 d .
C1 C 0.72730(18) 0.19835(12) 0.83415(5) 0.0381(3) Uani 1 1 d .
H1A H 0.6809 0.1746 0.8025 0.046 Uiso 1 1 calc R
C2 C 0.89841(19) 0.26765(12) 0.82374(5) 0.0394(3) Uani 1 1 d .
H2A H 0.8623 0.3429 0.8164 0.047 Uiso 1 1 calc R
C3 C 1.0283(2) 0.26933(12) 0.86720(6) 0.0419(3) Uani 1 1 d .
H3A H 1.1345 0.3105 0.8571 0.050 Uiso 1 1 calc R
C4 C 1.0862(2) 0.15042(14) 0.87489(7) 0.0496(4) Uani 1 1 d .
H4A H 1.1654 0.1478 0.9033 0.059 Uiso 1 1 calc R
C5 C 0.9302(2) 0.07628(12) 0.88433(6) 0.0464(4) Uani 1 1 d .
C6 C 0.9534(3) -0.01661(14) 0.91373(7) 0.0560(4) Uani 1 1 d .
H6A H 1.0630 -0.0279 0.9289 0.067 Uiso 1 1 calc R
C7 C 0.8188(3) -0.09100(14) 0.92055(7) 0.0574(4) Uani 1 1 d .
C8 C 0.6547(3) -0.07528(13) 0.89663(6) 0.0516(4) Uani 1 1 d .
C9 C 0.6296(2) 0.01844(13) 0.86941(6) 0.0445(3) Uani 1 1 d .
H9A H 0.5190 0.0306 0.8548 0.053 Uiso 1 1 calc R
C10 C 0.7653(2) 0.09526(12) 0.86320(5) 0.0404(3) Uani 1 1 d .
C11 C 0.9984(2) 0.22178(13) 0.78066(6) 0.0463(4) Uani 1 1 d .
C12 C 0.9632(2) 0.25744(16) 0.73333(6) 0.0562(4) Uani 1 1 d .
H12A H 0.8751 0.3099 0.7281 0.067 Uiso 1 1 calc R
C13 C 1.0580(3) 0.2156(2) 0.69396(8) 0.0749(6) Uani 1 1 d .
H13A H 1.0347 0.2405 0.6626 0.090 Uiso 1 1 calc R
C14 C 1.1866(3) 0.1370(2) 0.70188(10) 0.0835(8) Uani 1 1 d .
H14A H 1.2484 0.1076 0.6756 0.100 Uiso 1 1 calc R
C15 C 1.2247(3) 0.10152(19) 0.74779(10) 0.0743(6) Uani 1 1 d .
H15A H 1.3122 0.0485 0.7525 0.089 Uiso 1 1 calc R
C16 C 1.1327(2) 0.14445(14) 0.78772(7) 0.0544(4) Uani 1 1 d .
C17 C 0.9578(2) 0.32284(13) 0.91400(6) 0.0448(3) Uani 1 1 d .
H17A H 0.8536 0.2813 0.9253 0.054 Uiso 1 1 calc R
C18 C 0.8992(3) 0.44094(13) 0.90412(6) 0.0506(4) Uani 1 1 d .
H18A H 1.0000 0.4817 0.8913 0.061 Uiso 1 1 calc R
H18B H 0.8058 0.4408 0.8796 0.061 Uiso 1 1 calc R
C19 C 0.8301(4) 0.4980(2) 0.94964(8) 0.0757(6) Uani 1 1 d .
H19A H 0.7982 0.5729 0.9419 0.091 Uiso 1 1 calc R
H19B H 0.7236 0.4610 0.9613 0.091 Uiso 1 1 calc R
C20 C 0.9717(5) 0.4972(2) 0.98896(8) 0.0888(8) Uani 1 1 d .
H20A H 1.0732 0.5408 0.9785 0.107 Uiso 1 1 calc R
H20B H 0.9235 0.5301 1.0183 0.107 Uiso 1 1 calc R
C21 C 1.0334(4) 0.3827(2) 0.99996(7) 0.0788(7) Uani 1 1 d .
H21A H 0.9353 0.3419 1.0143 0.095 Uiso 1 1 calc R
H21B H 1.1297 0.3855 1.0236 0.095 Uiso 1 1 calc R
C22 C 1.0985(3) 0.32322(17) 0.95448(7) 0.0611(5) Uani 1 1 d .
H22A H 1.1285 0.2484 0.9628 0.073 Uiso 1 1 calc R
H22B H 1.2063 0.3585 0.9427 0.073 Uiso 1 1 calc R
C23 C 0.58144(19) 0.26899(12) 0.85754(6) 0.0408(3) Uani 1 1 d .
C24 C 0.49218(19) 0.35415(12) 0.82660(6) 0.0444(3) Uani 1 1 d .
C25 C 0.4261(2) 0.44746(14) 0.84968(8) 0.0580(4) Uani 1 1 d .
H25A H 0.4510 0.4599 0.8823 0.070 Uiso 1 1 calc R
C26 C 0.3232(3) 0.52144(17) 0.82375(11) 0.0747(6) Uani 1 1 d .
H26A H 0.2807 0.5843 0.8388 0.090 Uiso 1 1 calc R
C27 C 0.2836(3) 0.50181(19) 0.77523(10) 0.0770(7) Uani 1 1 d .
H27A H 0.2107 0.5502 0.7582 0.092 Uiso 1 1 calc R
C28 C 0.3507(3) 0.4124(2) 0.75257(8) 0.0693(6) Uani 1 1 d .
H28A H 0.3250 0.4005 0.7199 0.083 Uiso 1 1 calc R
C29 C 0.4575(2) 0.33824(15) 0.77749(7) 0.0531(4) Uani 1 1 d .
H29A H 0.5056 0.2782 0.7614 0.064 Uiso 1 1 calc R
C30 C 0.9773(5) -0.1902(2) 0.98094(12) 0.1078(11) Uani 1 1 d .
H30A H 0.9700 -0.2571 0.9991 0.162 Uiso 1 1 calc R
H30B H 0.9765 -0.1293 1.0029 0.162 Uiso 1 1 calc R
H30C H 1.0860 -0.1895 0.9624 0.162 Uiso 1 1 calc R
C31 C 0.3857(4) -0.1596(3) 0.87210(12) 0.1000(9) Uani 1 1 d .
H31A H 0.3097 -0.2197 0.8810 0.150 Uiso 1 1 calc R
H31B H 0.4285 -0.1702 0.8395 0.150 Uiso 1 1 calc R
H31C H 0.3191 -0.0926 0.8738 0.150 Uiso 1 1 calc R

loop_
_atom_site_aniso_label
_atom_site_aniso_U_11
_atom_site_aniso_U_22
_atom_site_aniso_U_33
_atom_site_aniso_U_23
_atom_site_aniso_U_13
_atom_site_aniso_U_12
O1 0.0568(7) 0.0705(8) 0.0518(6) 0.0139(6) 0.0135(5) 0.0165(6)
O2 0.0398(6) 0.0556(7) 0.0909(9) -0.0073(6) 0.0041(6) 0.0128(5)
O3 0.0956(11) 0.0604(8) 0.0739(8) 0.0126(6) -0.0110(8) -0.0356(8)
O4 0.1061(13) 0.0480(7) 0.0932(10) 0.0251(7) -0.0244(10) -0.0053(8)
C1 0.0322(6) 0.0400(7) 0.0422(7) 0.0018(6) -0.0004(5) -0.0004(6)
C2 0.0352(7) 0.0362(7) 0.0468(7) 0.0002(6) 0.0032(6) 0.0004(6)
C3 0.0320(7) 0.0393(7) 0.0544(8) 0.0007(6) -0.0013(6) -0.0018(6)
C4 0.0374(7) 0.0462(8) 0.0651(9) -0.0007(7) -0.0090(7) 0.0049(7)
C5 0.0454(8) 0.0370(7) 0.0569(8) 0.0008(6) -0.0058(7) 0.0054(7)
C6 0.0569(10) 0.0427(8) 0.0684(10) 0.0036(7) -0.0167(9) 0.0075(7)
C7 0.0769(12) 0.0348(7) 0.0603(9) 0.0043(7) -0.0070(9) 0.0033(8)
C8 0.0644(10) 0.0391(8) 0.0514(8) -0.0015(6) 0.0000(8) -0.0102(8)
C9 0.0436(8) 0.0438(8) 0.0460(8) -0.0013(6) -0.0020(6) -0.0036(7)
C10 0.0407(8) 0.0364(7) 0.0441(7) -0.0014(6) -0.0009(6) 0.0011(6)
C11 0.0351(7) 0.0469(8) 0.0570(8) -0.0098(6) 0.0081(7) -0.0092(6)
C12 0.0494(9) 0.0664(10) 0.0529(8) -0.0078(8) 0.0090(7) -0.0125(8)
C13 0.0683(13) 0.0961(16) 0.0602(10) -0.0237(11) 0.0177(10) -0.0207(12)
C14 0.0623(13) 0.1020(17) 0.0863(15) -0.0483(14) 0.0263(11) -0.0161(13)
C15 0.0481(10) 0.0703(13) 0.1046(17) -0.0369(12) 0.0165(11) -0.0018(9)
C16 0.0363(8) 0.0498(9) 0.0773(11) -0.0149(8) 0.0071(8) -0.0032(7)
C17 0.0439(8) 0.0438(8) 0.0465(8) 0.0025(6) -0.0013(6) -0.0029(7)
C18 0.0584(10) 0.0448(8) 0.0486(8) -0.0014(6) -0.0040(7) 0.0025(7)
C19 0.0932(16) 0.0717(13) 0.0621(11) -0.0147(10) -0.0030(12) 0.0192(13)
C20 0.123(2) 0.0821(15) 0.0614(11) -0.0217(11) -0.0152(14) 0.0068(16)
C21 0.0990(18) 0.0877(15) 0.0498(10) 0.0003(10) -0.0120(11) -0.0073(14)
C22 0.0629(11) 0.0658(11) 0.0545(9) 0.0061(8) -0.0128(8) -0.0002(9)
C23 0.0328(7) 0.0430(8) 0.0467(7) 0.0058(6) 0.0021(6) 0.0003(6)
C24 0.0289(6) 0.0445(8) 0.0599(9) 0.0107(6) 0.0034(6) -0.0014(6)
C25 0.0430(8) 0.0478(9) 0.0833(12) 0.0071(8) 0.0090(8) 0.0040(7)
C26 0.0539(11) 0.0478(10) 0.1225(19) 0.0195(11) 0.0136(12) 0.0087(9)
C27 0.0506(11) 0.0689(13) 0.1116(19) 0.0447(13) -0.0027(12) 0.0070(10)
C28 0.0474(9) 0.0828(14) 0.0777(12) 0.0388(11) -0.0085(9) -0.0066(10)
C29 0.0407(8) 0.0585(9) 0.0602(10) 0.0172(7) -0.0025(7) -0.0033(7)
C30 0.133(3) 0.0749(15) 0.116(2) 0.0420(15) -0.047(2) 0.0013(17)
C31 0.0807(17) 0.0941(18) 0.125(2) 0.0142(16) -0.0042(16) -0.0353(15)

loop_
_atom_type_symbol
_atom_type_description
_atom_type_scat_dispersion_real
_atom_type_scat_dispersion_imag
_atom_type_scat_source
C C 0.0181 0.0091 'International Tables Vol C Tables 4.2.6.8 and 6.1.1.4'
H H 0.0000 0.0000 'International Tables Vol C Tables 4.2.6.8 and 6.1.1.4'
O O 0.0492 0.0322 'International Tables Vol C Tables 4.2.6.8 and 6.1.1.4'

loop_
_geom_angle_atom_site_label_1
_geom_angle_atom_site_label_2
_geom_angle_atom_site_label_3
_geom_angle
C16 O2 C4 117.79(12)
C8 O3 C31 118.69(18)
C7 O4 C30 116.91(19)
C10 C1 C23 112.30(12)
C10 C1 C2 113.19(12)
C23 C1 C2 110.73(12)
C10 C1 H1A 106.7
C23 C1 H1A 106.7
C2 C1 H1A 106.7
C11 C2 C3 107.61(12)
C11 C2 C1 110.37(12)
C3 C2 C1 112.42(12)
C11 C2 H2A 108.8
C3 C2 H2A 108.8
C1 C2 H2A 108.8
C4 C3 C17 112.65(13)
C4 C3 C2 105.83(12)
C17 C3 C2 116.10(12)
C4 C3 H3A 107.3
C17 C3 H3A 107.3
C2 C3 H3A 107.3
O2 C4 C5 109.54(13)
O2 C4 C3 110.50(14)
C5 C4 C3 112.20(13)
O2 C4 H4A 108.2
C5 C4 H4A 108.2
C3 C4 H4A 108.2
C10 C5 C6 119.19(16)
C10 C5 C4 121.27(14)
C6 C5 C4 119.50(15)
C7 C6 C5 121.70(17)
C7 C6 H6A 119.2
C5 C6 H6A 119.2
C6 C7 O4 125.48(19)
C6 C7 C8 119.09(15)
O4 C7 C8 115.42(18)
O3 C8 C9 124.84(18)
O3 C8 C7 116.05(16)
C9 C8 C7 119.09(16)
C8 C9 C10 121.77(16)
C8 C9 H9A 119.1
C10 C9 H9A 119.1
C5 C10 C9 118.99(14)
C5 C10 C1 121.81(14)
C9 C10 C1 119.19(14)
C16 C11 C12 118.52(16)
C16 C11 C2 119.97(15)
C12 C11 C2 121.49(15)
C13 C12 C11 121.0(2)
C13 C12 H12A 119.5
C11 C12 H12A 119.5
C14 C13 C12 119.3(2)
C14 C13 H13A 120.4
C12 C13 H13A 120.4
C15 C14 C13 120.91(19)
C15 C14 H14A 119.5
C13 C14 H14A 119.5
C14 C15 C16 120.3(2)
C14 C15 H15A 119.8
C16 C15 H15A 119.8
O2 C16 C11 123.04(15)
O2 C16 C15 116.92(18)
C11 C16 C15 120.0(2)
C22 C17 C18 108.79(14)
C22 C17 C3 112.02(14)
C18 C17 C3 110.49(13)
C22 C17 H17A 108.5
C18 C17 H17A 108.5
C3 C17 H17A 108.5
C19 C18 C17 112.47(15)
C19 C18 H18A 109.1
C17 C18 H18A 109.1
C19 C18 H18B 109.1
C17 C18 H18B 109.1
H18A C18 H18B 107.8
C20 C19 C18 110.4(2)
C20 C19 H19A 109.6
C18 C19 H19A 109.6
C20 C19 H19B 109.6
C18 C19 H19B 109.6
H19A C19 H19B 108.1
C21 C20 C19 111.3(2)
C21 C20 H20A 109.4
C19 C20 H20A 109.4
C21 C20 H20B 109.4
C19 C20 H20B 109.4
H20A C20 H20B 108.0
C20 C21 C22 112.07(18)
C20 C21 H21A 109.2
C22 C21 H21A 109.2
C20 C21 H21B 109.2
C22 C21 H21B 109.2
H21A C21 H21B 107.9
C21 C22 C17 112.23(18)
C21 C22 H22A 109.2
C17 C22 H22A 109.2
C21 C22 H22B 109.2
C17 C22 H22B 109.2
H22A C22 H22B 107.9
O1 C23 C24 119.27(14)
O1 C23 C1 122.78(14)
C24 C23 C1 117.95(13)
C29 C24 C25 119.39(16)
C29 C24 C23 122.50(15)
C25 C24 C23 117.77(16)
C26 C25 C24 119.7(2)
C26 C25 H25A 120.1
C24 C25 H25A 120.1
C25 C26 C27 120.1(2)
C25 C26 H26A 120.0
C27 C26 H26A 120.0
C28 C27 C26 120.19(19)
C28 C27 H27A 119.9
C26 C27 H27A 119.9
C27 C28 C29 120.8(2)
C27 C28 H28A 119.6
C29 C28 H28A 119.6
C28 C29 C24 119.7(2)
C28 C29 H29A 120.1
C24 C29 H29A 120.1
O4 C30 H30A 109.5
O4 C30 H30B 109.5
H30A C30 H30B 109.5
O4 C30 H30C 109.5
H30A C30 H30C 109.5
H30B C30 H30C 109.5
O3 C31 H31A 109.5
O3 C31 H31B 109.5
H31A C31 H31B 109.5
O3 C31 H31C 109.5
H31A C31 H31C 109.5
H31B C31 H31C 109.5

loop_
_geom_bond_atom_site_label_1
_geom_bond_atom_site_label_2
_geom_bond_distance
O1 C23 1.201(2)
O2 C16 1.364(3)
O2 C4 1.467(2)
O3 C8 1.363(2)
O3 C31 1.378(3)
O4 C7 1.371(2)
O4 C30 1.415(4)
C1 C10 1.519(2)
C1 C23 1.532(2)
C1 C2 1.560(2)
C1 H1A 0.9800
C2 C11 1.509(2)
C2 C3 1.540(2)
C2 H2A 0.9800
C3 C4 1.531(2)
C3 C17 1.537(2)
C3 H3A 0.9800
C4 C5 1.500(2)
C4 H4A 0.9800
C5 C10 1.382(2)
C5 C6 1.405(2)
C6 C7 1.369(3)
C6 H6A 0.9300
C7 C8 1.405(3)
C8 C9 1.382(2)
C9 C10 1.393(2)
C9 H9A 0.9300
C11 C16 1.392(2)
C11 C12 1.398(3)
C12 C13 1.392(3)
C12 H12A 0.9300
C13 C14 1.377(4)
C13 H13A 0.9300
C14 C15 1.365(4)
C14 H14A 0.9300
C15 C16 1.398(3)
C15 H15A 0.9300
C17 C22 1.532(2)
C17 C18 1.533(2)
C17 H17A 0.9800
C18 C19 1.524(3)
C18 H18A 0.9700
C18 H18B 0.9700
C19 C20 1.513(4)
C19 H19A 0.9700
C19 H19B 0.9700
C20 C21 1.505(4)
C20 H20A 0.9700
C20 H20B 0.9700
C21 C22 1.527(3)
C21 H21A 0.9700
C21 H21B 0.9700
C22 H22A 0.9700
C22 H22B 0.9700
C23 C24 1.501(2)
C24 C29 1.389(3)
C24 C25 1.396(3)
C25 C26 1.385(3)
C25 H25A 0.9300
C26 C27 1.388(4)
C26 H26A 0.9300
C27 C28 1.355(4)
C27 H27A 0.9300
C28 C29 1.388(3)
C28 H28A 0.9300
C29 H29A 0.9300
C30 H30A 0.9600
C30 H30B 0.9600
C30 H30C 0.9600
C31 H31A 0.9600
C31 H31B 0.9600
C31 H31C 0.9600

loop_
_geom_torsion_atom_site_label_1
_geom_torsion_atom_site_label_2
_geom_torsion_atom_site_label_3
_geom_torsion_atom_site_label_4
_geom_torsion
C10 C1 C2 C11 81.69(15)
C23 C1 C2 C11 -151.19(13)
C10 C1 C2 C3 -38.47(16)
C23 C1 C2 C3 88.66(14)
C11 C2 C3 C4 -59.41(15)
C1 C2 C3 C4 62.33(15)
C11 C2 C3 C17 174.82(12)
C1 C2 C3 C17 -63.44(16)
C16 O2 C4 C5 86.87(17)
C16 O2 C4 C3 -37.23(19)
C17 C3 C4 O2 -167.97(13)
C2 C3 C4 O2 64.16(15)
C17 C3 C4 C5 69.46(17)
C2 C3 C4 C5 -58.40(17)
O2 C4 C5 C10 -90.35(18)
C3 C4 C5 C10 32.8(2)
O2 C4 C5 C6 87.21(19)
C3 C4 C5 C6 -149.69(16)
C10 C5 C6 C7 2.4(3)
C4 C5 C6 C7 -175.17(17)
C5 C6 C7 O4 -178.85(19)
C5 C6 C7 C8 1.5(3)
C30 O4 C7 C6 12.2(3)
C30 O4 C7 C8 -168.1(2)
C31 O3 C8 C9 18.5(3)
C31 O3 C8 C7 -163.4(2)
C6 C7 C8 O3 177.61(17)
O4 C7 C8 O3 -2.1(3)
C6 C7 C8 C9 -4.2(3)
O4 C7 C8 C9 176.12(17)
O3 C8 C9 C10 -178.92(17)
C7 C8 C9 C10 3.1(3)
C6 C5 C10 C9 -3.6(2)
C4 C5 C10 C9 173.97(14)
C6 C5 C10 C1 175.37(15)
C4 C5 C10 C1 -7.1(2)
C8 C9 C10 C5 0.9(2)
C8 C9 C10 C1 -178.10(14)
C23 C1 C10 C5 -116.60(16)
C2 C1 C10 C5 9.7(2)
C23 C1 C10 C9 62.36(18)
C2 C1 C10 C9 -171.35(13)
C3 C2 C11 C16 31.41(18)
C1 C2 C11 C16 -91.59(16)
C3 C2 C11 C12 -146.71(15)
C1 C2 C11 C12 90.29(17)
C16 C11 C12 C13 1.0(3)
C2 C11 C12 C13 179.12(16)
C11 C12 C13 C14 0.8(3)
C12 C13 C14 C15 -1.4(3)
C13 C14 C15 C16 0.2(3)
C4 O2 C16 C11 5.9(2)
C4 O2 C16 C15 -177.04(16)
C12 C11 C16 O2 174.84(16)
C2 C11 C16 O2 -3.3(2)
C12 C11 C16 C15 -2.2(2)
C2 C11 C16 C15 179.66(16)
C14 C15 C16 O2 -175.58(19)
C14 C15 C16 C11 1.6(3)
C4 C3 C17 C22 59.36(17)
C2 C3 C17 C22 -178.40(14)
C4 C3 C17 C18 -179.17(13)
C2 C3 C17 C18 -56.93(18)
C22 C17 C18 C19 -56.0(2)
C3 C17 C18 C19 -179.35(17)
C17 C18 C19 C20 57.5(3)
C18 C19 C20 C21 -55.8(3)
C19 C20 C21 C22 54.9(4)
C20 C21 C22 C17 -54.7(3)
C18 C17 C22 C21 53.9(2)
C3 C17 C22 C21 176.38(16)
C10 C1 C23 O1 17.8(2)
C2 C1 C23 O1 -109.77(17)
C10 C1 C23 C24 -162.37(13)
C2 C1 C23 C24 70.02(16)
O1 C23 C24 C29 -144.68(17)
C1 C23 C24 C29 35.5(2)
O1 C23 C24 C25 28.6(2)
C1 C23 C24 C25 -151.20(15)
C29 C24 C25 C26 1.6(3)
C23 C24 C25 C26 -171.87(16)
C24 C25 C26 C27 1.1(3)
C25 C26 C27 C28 -2.4(3)
C26 C27 C28 C29 1.0(3)
C27 C28 C29 C24 1.8(3)
C25 C24 C29 C28 -3.1(2)
C23 C24 C29 C28 170.12(16)
